data_7110807
loop_
_publ_author_name
'Li, Xiao-Wang'
'Wei, Pingrong'
'Beck, Brent C.'
'Xie, Yaoming'
'Schaefer III, Henry F.'
'Su, Jianrui'
'Robinson, Gregory H.'

_publ_section_title
;
 Synthesis and molecular structure of an unusual --Ga--Ga--Ga-- linked
 organometallic
;
_journal_issue 6
_journal_name_full 'Chemical Communications'
_journal_page_first 453
_journal_paper_doi 10.1039/a909451b
_journal_year 2000
_chemical_formula_sum 'C72 H103 Ga3 P2'
_chemical_formula_weight 1239.64
_chemical_name_systematic
; 
 ? 
;
_space_group_IT_number 14
_symmetry_cell_setting monoclinic
_symmetry_space_group_name_Hall '-P 2yn'
_symmetry_space_group_name_H-M 'P 1 21/n 1'
_atom_sites_solution_hydrogens geom
_atom_sites_solution_primary direct
_atom_sites_solution_secondary difmap
_audit_creation_method SHELXL-97
_cell_angle_alpha 90.00
_cell_angle_beta 92.588(2)
_cell_angle_gamma 90.00
_cell_formula_units_Z 4
_cell_length_a 18.7040(16)
_cell_length_b 18.4955(16)
_cell_length_c 20.3393(17)
_cell_measurement_temperature 293(2)
_cell_volume 7029.0(10)
_computing_structure_refinement 'SHELXL-97 (Sheldrick, 1997)'
_computing_structure_solution 'SHELXS-97 (Sheldrick, 1990)'
_diffrn_ambient_temperature 293(2)
_diffrn_measured_fraction_theta_full 0.960
_diffrn_measured_fraction_theta_max 0.960
_diffrn_measurement_method omega
_diffrn_radiation_monochromator graphite
_diffrn_radiation_source 'fine-focus sealed tube'
_diffrn_radiation_type MoK\a
_diffrn_radiation_wavelength 0.71073
_diffrn_reflns_av_R_equivalents 0.0853
_diffrn_reflns_av_sigmaI/netI 0.0966
_diffrn_reflns_limit_h_max 20
_diffrn_reflns_limit_h_min -19
_diffrn_reflns_limit_k_max 16
_diffrn_reflns_limit_k_min -20
_diffrn_reflns_limit_l_max 17
_diffrn_reflns_limit_l_min -22
_diffrn_reflns_number 34479
_diffrn_reflns_theta_full 23.35
_diffrn_reflns_theta_max 23.35
_diffrn_reflns_theta_min 1.49
_exptl_absorpt_coefficient_mu 1.224
_exptl_crystal_colour colorless
_exptl_crystal_density_diffrn 1.171
_exptl_crystal_density_method 'not measured'
_exptl_crystal_description cubic
_exptl_crystal_F_000 2632
_exptl_crystal_size_max 0.4
_exptl_crystal_size_mid 0.3
_exptl_crystal_size_min 0.3
_refine_diff_density_max 0.707
_refine_diff_density_min -0.826
_refine_diff_density_rms 0.066
_refine_ls_extinction_coef 0.00004(7)
_refine_ls_extinction_expression Fc^*^=kFc[1+0.001xFc^2^\l^3^/sin(2\q)]^-1/4^
_refine_ls_extinction_method SHELXL
_refine_ls_goodness_of_fit_ref 1.088
_refine_ls_hydrogen_treatment mixed
_refine_ls_matrix_type full
_refine_ls_number_parameters 695
_refine_ls_number_reflns 9812
_refine_ls_number_restraints 0
_refine_ls_restrained_S_all 1.088
_refine_ls_R_factor_all 0.1665
_refine_ls_R_factor_gt 0.0637
_refine_ls_shift/su_max 0.000
_refine_ls_shift/su_mean 0.000
_refine_ls_structure_factor_coef Fsqd
_refine_ls_weighting_details 'calc w=1/[\s^2^(Fo^2^)+(0.0657P)^2^+0.0000P] where P=(Fo^2^+2Fc^2^)/3'
_refine_ls_weighting_scheme calc
_refine_ls_wR_factor_gt 0.1359
_refine_ls_wR_factor_ref 0.1711
_reflns_number_gt 4427
_reflns_number_total 9812
_reflns_threshold_expression >2sigma(I)
_cod_data_source_file a909451bsup1.cif
_cod_data_source_block j
_cod_original_sg_symbol_H-M P2(1)/n
_cod_database_code 7110807

loop_
_symmetry_equiv_pos_as_xyz
'x, y, z'
'-x+1/2, y+1/2, -z+1/2'
'-x, -y, -z'
'x-1/2, -y-1/2, z-1/2'

loop_
_atom_site_label
_atom_site_type_symbol
_atom_site_fract_x
_atom_site_fract_y
_atom_site_fract_z
_atom_site_U_iso_or_equiv
_atom_site_adp_type
_atom_site_occupancy
_atom_site_symmetry_multiplicity
_atom_site_calc_flag
_atom_site_refinement_flags
Ga1 Ga 0.71327(4) 0.23817(4) 0.55359(3) 0.0629(3) Uani 1 1 d .
Ga2 Ga 0.76267(4) 0.24745(4) 0.41393(3) 0.0631(3) Uani 1 1 d .
Ga3 Ga 0.84269(6) 0.26039(6) 0.53175(5) 0.1131(4) Uani 1 1 d .
HA3 H 0.9160 0.2727 0.5626 0.136 Uiso 1 1 calc R
P1 P 0.6996(4) 0.3459(5) 0.4672(2) 0.077(2) Uiso 0.470(13) 1 d P
H1A H 0.6251 0.3616 0.4407 0.093 Uiso 0.470(13) 1 calc PR
H1B H 0.7425 0.4127 0.4829 0.093 Uiso 0.470(13) 1 calc PR
P2 P 0.7309(4) 0.1357(3) 0.4709(2) 0.0624(19) Uiso 0.501(12) 1 d P
H2A H 0.7913 0.0845 0.4872 0.075 Uiso 0.501(12) 1 calc PR
H2B H 0.6641 0.0983 0.4453 0.075 Uiso 0.501(12) 1 calc PR
P1' P 0.6740(3) 0.3177(3) 0.46478(16) 0.0504(18) Uiso 0.530(13) 1 d P
H1'1 H 0.5986 0.3064 0.4385 0.061 Uiso 0.530(13) 1 calc PR
H1'2 H 0.6919 0.3961 0.4746 0.061 Uiso 0.530(13) 1 calc PR
P2' P 0.6973(4) 0.1544(3) 0.46536(18) 0.0482(18) Uiso 0.499(12) 1 d P
H2'1 H 0.6216 0.1445 0.4394 0.058 Uiso 0.499(12) 1 calc PR
H2'2 H 0.7360 0.0838 0.4746 0.058 Uiso 0.499(12) 1 calc PR
C1 C 0.8103(3) 0.2574(3) 0.3293(3) 0.0453(15) Uani 1 1 d .
C2 C 0.8839(3) 0.2679(3) 0.3240(3) 0.0514(16) Uani 1 1 d .
C3 C 0.9102(4) 0.2778(4) 0.2619(3) 0.066(2) Uani 1 1 d .
H3A H 0.9589 0.2849 0.2576 0.079 Uiso 1 1 calc R
C4 C 0.8651(4) 0.2772(4) 0.2064(3) 0.080(2) Uani 1 1 d .
H4A H 0.8832 0.2849 0.1652 0.096 Uiso 1 1 calc R
C5 C 0.7945(4) 0.2653(4) 0.2124(3) 0.073(2) Uani 1 1 d .
H5A H 0.7649 0.2634 0.1744 0.087 Uiso 1 1 calc R
C6 C 0.7643(3) 0.2558(3) 0.2723(3) 0.0486(15) Uani 1 1 d .
C7 C 0.6862(3) 0.2405(3) 0.2779(3) 0.0470(16) Uani 1 1 d .
C8 C 0.6604(4) 0.1693(3) 0.2851(3) 0.0523(17) Uani 1 1 d .
C9 C 0.5889(4) 0.1580(4) 0.2959(3) 0.0561(17) Uani 1 1 d .
H9A H 0.5723 0.1108 0.2996 0.067 Uiso 1 1 calc R
C10 C 0.5413(4) 0.2144(4) 0.3012(3) 0.0592(18) Uani 1 1 d .
C11 C 0.5677(4) 0.2842(3) 0.2920(3) 0.0572(18) Uani 1 1 d .
H11A H 0.5359 0.3226 0.2941 0.069 Uiso 1 1 calc R
C12 C 0.6368(4) 0.2993(3) 0.2803(3) 0.0488(16) Uani 1 1 d .
C13 C 0.9344(3) 0.2693(4) 0.3821(3) 0.0533(17) Uani 1 1 d .
C14 C 0.9536(4) 0.3356(4) 0.4110(3) 0.0647(19) Uani 1 1 d .
C15 C 1.0031(4) 0.3354(4) 0.4660(4) 0.075(2) Uani 1 1 d .
H15A H 1.0168 0.3792 0.4851 0.090 Uiso 1 1 calc R
C16 C 1.0314(4) 0.2726(5) 0.4917(4) 0.081(2) Uani 1 1 d .
C17 C 1.0100(4) 0.2066(4) 0.4619(4) 0.075(2) Uani 1 1 d .
H17A H 1.0282 0.1633 0.4787 0.090 Uiso 1 1 calc R
C18 C 0.9631(4) 0.2055(4) 0.4090(4) 0.0646(19) Uani 1 1 d .
C19 C 0.7115(4) 0.1049(3) 0.2750(3) 0.066(2) Uani 1 1 d .
H19A H 0.7590 0.1184 0.2934 0.079 Uiso 1 1 calc R
C20 C 0.6874(4) 0.0373(4) 0.3107(4) 0.102(3) Uani 1 1 d .
H20A H 0.7201 -0.0015 0.3032 0.153 Uiso 1 1 calc R
H20B H 0.6403 0.0238 0.2942 0.153 Uiso 1 1 calc R
H20C H 0.6864 0.0469 0.3570 0.153 Uiso 1 1 calc R
C21 C 0.7181(5) 0.0883(5) 0.2034(4) 0.124(3) Uani 1 1 d .
H21A H 0.7340 0.1307 0.1810 0.186 Uiso 1 1 calc R
H21B H 0.6724 0.0736 0.1846 0.186 Uiso 1 1 calc R
H21C H 0.7521 0.0501 0.1986 0.186 Uiso 1 1 calc R
C22 C 0.4649(3) 0.1991(4) 0.3189(4) 0.076(2) Uani 1 1 d .
H22A H 0.4542 0.1489 0.3068 0.092 Uiso 1 1 calc R
C23 C 0.4089(4) 0.2463(4) 0.2836(5) 0.090(3) Uani 1 1 d .
H23A H 0.3622 0.2327 0.2968 0.135 Uiso 1 1 calc R
H23B H 0.4115 0.2400 0.2369 0.135 Uiso 1 1 calc R
H23C H 0.4177 0.2961 0.2947 0.135 Uiso 1 1 calc R
C24 C 0.4586(5) 0.2055(6) 0.3929(5) 0.151(4) Uani 1 1 d .
H24A H 0.4103 0.1955 0.4040 0.227 Uiso 1 1 calc R
H24B H 0.4713 0.2536 0.4068 0.227 Uiso 1 1 calc R
H24C H 0.4903 0.1714 0.4147 0.227 Uiso 1 1 calc R
C25 C 0.6593(4) 0.3770(4) 0.2655(4) 0.070(2) Uani 1 1 d .
H25A H 0.7115 0.3804 0.2721 0.084 Uiso 1 1 calc R
C26 C 0.6404(5) 0.3936(4) 0.1954(4) 0.111(3) Uani 1 1 d .
H26A H 0.6631 0.3593 0.1677 0.167 Uiso 1 1 calc R
H26B H 0.6563 0.4415 0.1853 0.167 Uiso 1 1 calc R
H26C H 0.5894 0.3908 0.1879 0.167 Uiso 1 1 calc R
C27 C 0.6256(5) 0.4325(4) 0.3097(4) 0.108(3) Uani 1 1 d .
H27A H 0.6390 0.4221 0.3549 0.162 Uiso 1 1 calc R
H27B H 0.5745 0.4305 0.3035 0.162 Uiso 1 1 calc R
H27C H 0.6421 0.4800 0.2987 0.162 Uiso 1 1 calc R
C28 C 0.9437(4) 0.1312(4) 0.3790(4) 0.076(2) Uani 1 1 d .
H28A H 0.9030 0.1381 0.3475 0.092 Uiso 1 1 calc R
C29 C 0.9228(7) 0.0772(5) 0.4276(5) 0.179(6) Uani 1 1 d .
H29A H 0.9114 0.0324 0.4056 0.268 Uiso 1 1 calc R
H29B H 0.8817 0.0942 0.4496 0.268 Uiso 1 1 calc R
H29C H 0.9617 0.0696 0.4593 0.268 Uiso 1 1 calc R
C30 C 1.0057(5) 0.1035(5) 0.3413(4) 0.129(4) Uani 1 1 d .
H30A H 1.0182 0.1387 0.3090 0.194 Uiso 1 1 calc R
H30B H 0.9924 0.0591 0.3197 0.194 Uiso 1 1 calc R
H30C H 1.0461 0.0952 0.3712 0.194 Uiso 1 1 calc R
C31 C 1.0826(5) 0.2740(5) 0.5525(5) 0.106(3) Uani 1 1 d .
H31A H 1.0960 0.2231 0.5581 0.127 Uiso 1 1 calc R
C32 C 1.1489(5) 0.3080(6) 0.5419(4) 0.139(4) Uani 1 1 d .
H32A H 1.1783 0.3068 0.5819 0.209 Uiso 1 1 calc R
H32B H 1.1407 0.3573 0.5290 0.209 Uiso 1 1 calc R
H32C H 1.1727 0.2830 0.5078 0.209 Uiso 1 1 calc R
C33 C 1.0453(5) 0.2897(6) 0.6123(4) 0.127(3) Uani 1 1 d .
H33A H 1.0790 0.2904 0.6493 0.190 Uiso 1 1 calc R
H33B H 1.0100 0.2531 0.6188 0.190 Uiso 1 1 calc R
H33C H 1.0223 0.3360 0.6081 0.190 Uiso 1 1 calc R
C34 C 0.9259(4) 0.4072(4) 0.3841(4) 0.079(2) Uani 1 1 d .
H34A H 0.8902 0.3963 0.3488 0.094 Uiso 1 1 calc R
C35 C 0.9848(6) 0.4524(5) 0.3537(5) 0.165(5) Uani 1 1 d .
H35A H 1.0072 0.4243 0.3207 0.248 Uiso 1 1 calc R
H35B H 1.0198 0.4659 0.3874 0.248 Uiso 1 1 calc R
H35C H 0.9641 0.4951 0.3340 0.248 Uiso 1 1 calc R
C36 C 0.8878(6) 0.4515(5) 0.4362(5) 0.153(4) Uani 1 1 d .
H36A H 0.8699 0.4956 0.4168 0.229 Uiso 1 1 calc R
H36B H 0.9211 0.4626 0.4721 0.229 Uiso 1 1 calc R
H36C H 0.8487 0.4239 0.4522 0.229 Uiso 1 1 calc R
C37 C 0.6895(3) 0.2338(3) 0.6468(3) 0.0431(15) Uani 1 1 d .
C38 C 0.6897(3) 0.1680(3) 0.6800(3) 0.0515(17) Uani 1 1 d .
C39 C 0.6745(4) 0.1647(4) 0.7458(3) 0.070(2) Uani 1 1 d .
H39A H 0.6746 0.1205 0.7676 0.084 Uiso 1 1 calc R
C40 C 0.6589(4) 0.2283(4) 0.7791(3) 0.075(2) Uani 1 1 d .
H40A H 0.6489 0.2264 0.8235 0.089 Uiso 1 1 calc R
C41 C 0.6582(4) 0.2940(4) 0.7469(3) 0.0651(19) Uani 1 1 d .
H41A H 0.6473 0.3361 0.7693 0.078 Uiso 1 1 calc R
C42 C 0.6739(3) 0.2971(3) 0.6811(3) 0.0448(15) Uani 1 1 d .
C43 C 0.6717(4) 0.3692(3) 0.6462(3) 0.0507(17) Uani 1 1 d .
C44 C 0.6070(4) 0.3939(4) 0.6178(3) 0.068(2) Uani 1 1 d .
C45 C 0.6048(5) 0.4581(4) 0.5828(4) 0.080(2) Uani 1 1 d .
H45A H 0.5614 0.4734 0.5635 0.096 Uiso 1 1 calc R
C46 C 0.6641(6) 0.4994(4) 0.5758(4) 0.082(3) Uani 1 1 d .
C47 C 0.7285(5) 0.4764(4) 0.6058(4) 0.078(2) Uani 1 1 d .
H47A H 0.7693 0.5045 0.6018 0.093 Uiso 1 1 calc R
C48 C 0.7337(4) 0.4110(3) 0.6424(3) 0.0582(18) Uani 1 1 d .
C49 C 0.7015(4) 0.0980(3) 0.6432(3) 0.0497(16) Uani 1 1 d .
C50 C 0.7692(4) 0.0686(3) 0.6390(3) 0.0601(19) Uani 1 1 d .
C51 C 0.7778(4) 0.0052(3) 0.6023(3) 0.071(2) Uani 1 1 d .
H51A H 0.8235 -0.0136 0.5981 0.086 Uiso 1 1 calc R
C52 C 0.7205(5) -0.0296(4) 0.5726(3) 0.069(2) Uani 1 1 d .
C53 C 0.6518(5) -0.0002(3) 0.5779(3) 0.069(2) Uani 1 1 d .
H53A H 0.6126 -0.0233 0.5575 0.083 Uiso 1 1 calc R
C54 C 0.6416(4) 0.0632(3) 0.6135(3) 0.0572(18) Uani 1 1 d .
C55 C 0.5351(4) 0.3533(4) 0.6251(4) 0.077(2) Uani 1 1 d .
H55A H 0.5441 0.3146 0.6573 0.092 Uiso 1 1 calc R
C56 C 0.5088(4) 0.3184(6) 0.5623(5) 0.132(4) Uani 1 1 d .
H56A H 0.5457 0.2881 0.5460 0.198 Uiso 1 1 calc R
H56B H 0.4965 0.3551 0.5304 0.198 Uiso 1 1 calc R
H56C H 0.4673 0.2897 0.5702 0.198 Uiso 1 1 calc R
C57 C 0.4794(5) 0.4006(5) 0.6512(4) 0.125(3) Uani 1 1 d .
H57A H 0.4961 0.4204 0.6927 0.188 Uiso 1 1 calc R
H57B H 0.4367 0.3729 0.6571 0.188 Uiso 1 1 calc R
H57C H 0.4690 0.4392 0.6207 0.188 Uiso 1 1 calc R
C58 C 0.6618(6) 0.5687(4) 0.5363(5) 0.120(3) Uani 1 1 d .
H58A H 0.6107 0.5775 0.5268 0.143 Uiso 1 1 calc R
C59 C 0.6863(7) 0.6325(4) 0.5738(4) 0.172(6) Uani 1 1 d .
H59A H 0.6825 0.6746 0.5462 0.258 Uiso 1 1 calc R
H59B H 0.7352 0.6259 0.5888 0.258 Uiso 1 1 calc R
H59C H 0.6571 0.6389 0.6110 0.258 Uiso 1 1 calc R
C60 C 0.6917(6) 0.5608(4) 0.4711(4) 0.132(4) Uani 1 1 d .
H60A H 0.6872 0.6057 0.4476 0.198 Uiso 1 1 calc R
H60B H 0.6662 0.5236 0.4469 0.198 Uiso 1 1 calc R
H60C H 0.7414 0.5478 0.4762 0.198 Uiso 1 1 calc R
C61 C 0.8023(4) 0.3913(3) 0.6802(3) 0.065(2) Uani 1 1 d .
H61A H 0.8044 0.3385 0.6838 0.077 Uiso 1 1 calc R
C62 C 0.8031(4) 0.4226(4) 0.7495(4) 0.099(3) Uani 1 1 d .
H62A H 0.8465 0.4086 0.7731 0.148 Uiso 1 1 calc R
H62B H 0.7628 0.4045 0.7720 0.148 Uiso 1 1 calc R
H62C H 0.8005 0.4744 0.7471 0.148 Uiso 1 1 calc R
C63 C 0.8687(4) 0.4166(4) 0.6478(4) 0.112(3) Uani 1 1 d .
H63A H 0.9102 0.4017 0.6739 0.168 Uiso 1 1 calc R
H63B H 0.8680 0.4683 0.6443 0.168 Uiso 1 1 calc R
H63C H 0.8702 0.3957 0.6047 0.168 Uiso 1 1 calc R
C64 C 0.8344(4) 0.1004(3) 0.6760(4) 0.067(2) Uani 1 1 d .
H64A H 0.8229 0.1506 0.6868 0.080 Uiso 1 1 calc R
C65 C 0.9003(4) 0.1018(4) 0.6365(4) 0.104(3) Uani 1 1 d .
H65A H 0.8903 0.1274 0.5961 0.156 Uiso 1 1 calc R
H65B H 0.9145 0.0532 0.6270 0.156 Uiso 1 1 calc R
H65C H 0.9383 0.1257 0.6613 0.156 Uiso 1 1 calc R
C66 C 0.8512(5) 0.0614(4) 0.7404(4) 0.103(3) Uani 1 1 d .
H66A H 0.8096 0.0614 0.7663 0.154 Uiso 1 1 calc R
H66B H 0.8897 0.0856 0.7641 0.154 Uiso 1 1 calc R
H66C H 0.8649 0.0124 0.7315 0.154 Uiso 1 1 calc R
C67 C 0.7306(6) -0.0989(4) 0.5308(4) 0.106(3) Uani 1 1 d .
H67A H 0.6809 -0.1149 0.5236 0.127 Uiso 1 1 calc R
C68 C 0.7601(6) -0.1574(5) 0.5711(5) 0.143(4) Uani 1 1 d .
H68A H 0.7639 -0.2001 0.5447 0.214 Uiso 1 1 calc R
H68B H 0.7293 -0.1668 0.6066 0.214 Uiso 1 1 calc R
H68C H 0.8068 -0.1439 0.5886 0.214 Uiso 1 1 calc R
C69 C 0.7495(9) -0.0878(5) 0.4684(5) 0.249(10) Uani 1 1 d .
H69A H 0.7530 -0.1334 0.4463 0.374 Uiso 1 1 calc R
H69B H 0.7950 -0.0637 0.4688 0.374 Uiso 1 1 calc R
H69C H 0.7141 -0.0583 0.4457 0.374 Uiso 1 1 calc R
C70 C 0.5649(4) 0.0910(4) 0.6204(4) 0.078(2) Uani 1 1 d .
H70A H 0.5677 0.1383 0.6422 0.094 Uiso 1 1 calc R
C71 C 0.5237(5) 0.0421(5) 0.6616(5) 0.149(4) Uani 1 1 d .
H71A H 0.5483 0.0362 0.7037 0.223 Uiso 1 1 calc R
H71B H 0.5187 -0.0041 0.6404 0.223 Uiso 1 1 calc R
H71C H 0.4771 0.0623 0.6676 0.223 Uiso 1 1 calc R
C72 C 0.5254(5) 0.1006(5) 0.5548(4) 0.124(3) Uani 1 1 d .
H72A H 0.5511 0.1338 0.5283 0.186 Uiso 1 1 calc R
H72B H 0.4784 0.1193 0.5614 0.186 Uiso 1 1 calc R
H72C H 0.5215 0.0547 0.5328 0.186 Uiso 1 1 calc R

loop_
_atom_site_aniso_label
_atom_site_aniso_U_11
_atom_site_aniso_U_22
_atom_site_aniso_U_33
_atom_site_aniso_U_23
_atom_site_aniso_U_13
_atom_site_aniso_U_12
Ga1 0.0723(6) 0.0761(6) 0.0414(4) 0.0016(4) 0.0149(4) -0.0037(4)
Ga2 0.0678(5) 0.0820(6) 0.0405(4) 0.0004(4) 0.0123(4) -0.0050(4)
Ga3 0.0945(8) 0.1536(11) 0.0931(8) -0.0027(6) 0.0241(6) -0.0118(7)
C1 0.049(4) 0.052(4) 0.035(3) 0.001(3) 0.000(3) -0.002(3)
C2 0.045(4) 0.068(5) 0.041(4) 0.000(3) -0.004(3) -0.004(3)
C3 0.050(4) 0.103(6) 0.044(4) 0.003(4) 0.010(4) -0.009(4)
C4 0.069(6) 0.144(7) 0.029(4) 0.015(4) 0.008(4) 0.013(5)
C5 0.050(5) 0.129(7) 0.039(4) -0.005(4) -0.005(3) -0.007(4)
C6 0.044(4) 0.062(4) 0.039(4) 0.002(3) -0.005(3) -0.004(3)
C7 0.044(4) 0.062(5) 0.034(3) -0.002(3) -0.009(3) -0.005(4)
C8 0.063(5) 0.045(4) 0.048(4) -0.001(3) -0.010(3) 0.009(4)
C9 0.045(5) 0.050(4) 0.072(5) 0.003(3) -0.010(4) 0.000(4)
C10 0.054(5) 0.056(5) 0.066(5) 0.000(3) -0.007(4) -0.006(4)
C11 0.054(5) 0.050(5) 0.066(5) -0.006(3) -0.006(4) 0.004(4)
C12 0.043(4) 0.053(4) 0.050(4) 0.004(3) -0.007(3) -0.001(4)
C13 0.029(4) 0.071(5) 0.059(4) 0.003(4) 0.000(3) -0.010(3)
C14 0.057(5) 0.076(6) 0.060(5) 0.007(4) -0.006(4) -0.016(4)
C15 0.075(5) 0.082(6) 0.067(5) -0.011(4) -0.012(4) -0.026(5)
C16 0.056(5) 0.119(8) 0.067(5) 0.013(5) -0.014(4) -0.006(5)
C17 0.074(6) 0.081(6) 0.068(5) 0.002(4) -0.018(5) 0.012(5)
C18 0.046(4) 0.082(6) 0.064(5) -0.002(4) -0.011(4) 0.003(4)
C19 0.070(5) 0.058(5) 0.070(5) -0.011(4) -0.004(4) 0.017(4)
C20 0.134(8) 0.065(6) 0.105(7) 0.005(5) -0.002(6) 0.033(5)
C21 0.151(9) 0.121(8) 0.100(7) -0.023(6) 0.002(6) 0.062(7)
C22 0.040(5) 0.066(5) 0.123(7) 0.022(5) 0.001(4) -0.003(4)
C23 0.061(5) 0.087(6) 0.122(7) 0.009(5) -0.001(5) 0.005(4)
C24 0.079(7) 0.269(13) 0.107(8) 0.058(8) 0.029(6) -0.025(8)
C25 0.057(5) 0.054(5) 0.098(6) 0.012(4) -0.007(4) -0.004(4)
C26 0.130(8) 0.081(6) 0.122(8) 0.052(5) -0.001(6) -0.024(5)
C27 0.139(8) 0.042(5) 0.143(8) 0.007(5) 0.009(7) -0.004(5)
C28 0.086(6) 0.068(5) 0.072(6) -0.010(4) -0.018(5) 0.020(4)
C29 0.258(15) 0.125(9) 0.160(11) -0.042(8) 0.079(10) -0.090(9)
C30 0.137(9) 0.118(8) 0.136(9) -0.037(6) 0.039(7) 0.006(7)
C31 0.072(6) 0.159(9) 0.083(7) -0.008(6) -0.031(5) -0.017(6)
C32 0.076(7) 0.235(12) 0.105(8) -0.041(8) -0.017(6) -0.005(8)
C33 0.118(8) 0.197(10) 0.062(6) -0.004(6) -0.029(6) 0.002(7)
C34 0.094(6) 0.078(6) 0.062(5) -0.006(4) -0.023(5) -0.026(5)
C35 0.171(11) 0.157(10) 0.168(10) 0.082(8) 0.017(9) -0.059(8)
C36 0.208(13) 0.100(8) 0.152(10) 0.038(7) 0.023(9) 0.032(8)
C37 0.049(4) 0.044(4) 0.037(3) 0.003(3) 0.002(3) 0.003(3)
C38 0.068(5) 0.043(4) 0.043(4) -0.007(3) 0.002(3) -0.007(3)
C39 0.114(6) 0.053(5) 0.044(4) 0.008(3) 0.015(4) -0.001(4)
C40 0.114(7) 0.072(6) 0.039(4) 0.002(4) 0.021(4) 0.001(4)
C41 0.084(5) 0.058(5) 0.054(5) -0.002(4) 0.011(4) 0.005(4)
C42 0.043(4) 0.041(4) 0.050(4) -0.001(3) 0.003(3) 0.004(3)
C43 0.068(5) 0.040(4) 0.044(4) -0.003(3) -0.005(4) 0.008(4)
C44 0.082(6) 0.061(5) 0.059(5) -0.002(4) -0.003(4) 0.027(4)
C45 0.091(7) 0.074(6) 0.075(6) 0.007(5) 0.001(5) 0.017(5)
C46 0.131(8) 0.049(5) 0.067(5) 0.012(4) 0.014(6) 0.036(6)
C47 0.100(7) 0.043(5) 0.091(6) 0.003(4) 0.010(5) -0.008(4)
C48 0.073(5) 0.046(4) 0.056(4) -0.007(3) 0.009(4) 0.001(4)
C49 0.073(5) 0.029(4) 0.047(4) 0.000(3) 0.004(4) 0.001(4)
C50 0.087(6) 0.046(4) 0.048(4) 0.006(3) 0.001(4) 0.000(4)
C51 0.089(6) 0.046(5) 0.079(5) -0.019(4) 0.011(5) 0.006(4)
C52 0.110(7) 0.045(5) 0.051(5) -0.009(3) 0.006(5) 0.006(5)
C53 0.107(7) 0.044(5) 0.055(5) -0.001(3) -0.014(4) -0.019(4)
C54 0.071(5) 0.043(4) 0.057(4) 0.008(3) -0.002(4) -0.002(4)
C55 0.054(5) 0.088(6) 0.088(6) 0.004(5) -0.008(4) 0.008(5)
C56 0.072(6) 0.158(9) 0.166(10) -0.038(8) -0.001(6) -0.019(6)
C57 0.107(7) 0.144(9) 0.126(8) -0.029(7) 0.020(6) 0.026(7)
C58 0.173(10) 0.064(6) 0.120(8) 0.033(6) -0.003(7) 0.017(6)
C59 0.364(19) 0.049(6) 0.107(8) 0.009(5) 0.053(10) 0.014(8)
C60 0.224(12) 0.087(7) 0.086(7) 0.017(5) 0.024(8) 0.007(7)
C61 0.073(5) 0.044(4) 0.077(5) -0.016(4) 0.005(4) 0.000(4)
C62 0.095(6) 0.101(7) 0.098(7) -0.037(5) -0.024(5) 0.024(5)
C63 0.093(7) 0.106(7) 0.138(8) -0.005(6) 0.022(6) -0.019(5)
C64 0.076(6) 0.034(4) 0.090(6) -0.004(4) 0.006(5) -0.004(4)
C65 0.083(7) 0.085(6) 0.143(8) 0.002(5) 0.006(6) 0.003(5)
C66 0.125(8) 0.097(6) 0.083(6) 0.010(5) -0.038(5) -0.022(5)
C67 0.174(9) 0.055(6) 0.088(7) -0.020(5) -0.006(6) 0.014(6)
C68 0.223(12) 0.062(6) 0.144(9) -0.017(6) 0.010(8) 0.013(7)
C69 0.57(3) 0.100(9) 0.080(8) -0.016(6) 0.083(13) 0.061(12)
C70 0.088(6) 0.057(5) 0.087(6) -0.013(4) -0.012(5) -0.014(4)
C71 0.139(9) 0.138(9) 0.177(10) 0.062(8) 0.087(8) 0.013(7)
C72 0.097(7) 0.163(9) 0.108(8) 0.024(6) -0.038(6) -0.001(6)

loop_
_atom_type_symbol
_atom_type_description
_atom_type_scat_dispersion_real
_atom_type_scat_dispersion_imag
_atom_type_scat_source
C C 0.0033 0.0016 'International Tables Vol C Tables 4.2.6.8 and 6.1.1.4'
H H 0.0000 0.0000 'International Tables Vol C Tables 4.2.6.8 and 6.1.1.4'
P P 0.1023 0.0942 'International Tables Vol C Tables 4.2.6.8 and 6.1.1.4'
Ga Ga 0.2307 1.6083 'International Tables Vol C Tables 4.2.6.8 and 6.1.1.4'

loop_
_geom_angle_atom_site_label_1
_geom_angle_atom_site_label_2
_geom_angle_atom_site_label_3
_geom_angle
C37 Ga1 P2' 132.34(19)
C37 Ga1 P1' 132.09(19)
P2' Ga1 P1' 79.00(19)
C37 Ga1 Ga3 115.97(18)
P2' Ga1 Ga3 93.57(15)
P1' Ga1 Ga3 91.77(14)
C37 Ga1 P2 129.98(19)
P2' Ga1 P2 16.22(11)
P1' Ga1 P2 90.19(18)
Ga3 Ga1 P2 81.48(15)
C37 Ga1 P1 130.3(2)
P2' Ga1 P1 89.1(2)
P1' Ga1 P1 15.07(13)
Ga3 Ga1 P1 79.96(18)
P2 Ga1 P1 97.58(19)
C1 Ga2 P1' 132.54(19)
C1 Ga2 P2' 135.13(19)
P1' Ga2 P2' 79.7(2)
C1 Ga2 P1 124.0(2)
P1' Ga2 P1 16.78(14)
P2' Ga2 P1 94.3(3)
C1 Ga2 P2 128.1(2)
P1' Ga2 P2 93.8(2)
P2' Ga2 P2 17.05(11)
P1 Ga2 P2 106.5(3)
C1 Ga2 Ga3 119.69(18)
P1' Ga2 Ga3 86.38(11)
P2' Ga2 Ga3 87.17(12)
P1 Ga2 Ga3 78.78(15)
P2 Ga2 Ga3 78.33(13)
Ga1 Ga3 Ga2 69.68(4)
Ga2 P1 Ga1 72.65(17)
Ga2 P2 Ga1 74.27(14)
Ga2 P1' Ga1 78.37(11)
Ga1 P2' Ga2 79.10(11)
C2 C1 C6 120.3(5)
C2 C1 Ga2 124.2(4)
C6 C1 Ga2 115.5(4)
C3 C2 C1 118.5(6)
C3 C2 C13 119.1(6)
C1 C2 C13 122.4(5)
C4 C3 C2 121.1(6)
C5 C4 C3 119.5(6)
C4 C5 C6 122.8(6)
C5 C6 C1 117.7(6)
C5 C6 C7 122.0(5)
C1 C6 C7 120.2(5)
C8 C7 C12 118.9(6)
C8 C7 C6 121.5(6)
C12 C7 C6 119.5(5)
C9 C8 C7 119.7(6)
C9 C8 C19 120.9(6)
C7 C8 C19 119.2(6)
C10 C9 C8 122.1(6)
C9 C10 C11 117.1(6)
C9 C10 C22 119.8(6)
C11 C10 C22 123.1(6)
C12 C11 C10 124.0(6)
C11 C12 C7 118.2(6)
C11 C12 C25 120.1(6)
C7 C12 C25 121.6(6)
C18 C13 C14 119.2(6)
C18 C13 C2 121.3(6)
C14 C13 C2 119.5(6)
C13 C14 C15 118.3(7)
C13 C14 C34 122.5(6)
C15 C14 C34 119.1(7)
C16 C15 C14 122.1(7)
C15 C16 C17 118.1(7)
C15 C16 C31 120.8(8)
C17 C16 C31 121.1(8)
C18 C17 C16 120.9(7)
C17 C18 C13 121.5(7)
C17 C18 C28 117.3(7)
C13 C18 C28 121.2(6)
C21 C19 C20 109.5(6)
C21 C19 C8 111.4(6)
C20 C19 C8 111.8(6)
C10 C22 C23 114.7(6)
C10 C22 C24 109.7(6)
C23 C22 C24 110.0(7)
C26 C25 C27 109.9(6)
C26 C25 C12 109.1(6)
C27 C25 C12 113.1(6)
C29 C28 C30 110.1(7)
C29 C28 C18 113.9(7)
C30 C28 C18 109.4(7)
C32 C31 C33 119.6(8)
C32 C31 C16 114.0(8)
C33 C31 C16 111.8(8)
C14 C34 C35 112.5(7)
C14 C34 C36 112.2(6)
C35 C34 C36 110.6(8)
C38 C37 C42 119.0(5)
C38 C37 Ga1 120.5(4)
C42 C37 Ga1 120.4(4)
C39 C38 C37 120.8(5)
C39 C38 C49 118.8(5)
C37 C38 C49 120.3(5)
C38 C39 C40 119.3(6)
C41 C40 C39 120.6(6)
C40 C41 C42 119.9(6)
C41 C42 C37 120.3(5)
C41 C42 C43 119.3(5)
C37 C42 C43 120.4(5)
C44 C43 C48 120.2(6)
C44 C43 C42 119.3(6)
C48 C43 C42 120.5(6)
C45 C44 C43 120.0(7)
C45 C44 C55 117.3(7)
C43 C44 C55 122.7(6)
C46 C45 C44 122.1(8)
C45 C46 C47 118.4(7)
C45 C46 C58 121.9(9)
C47 C46 C58 119.7(9)
C46 C47 C48 121.8(7)
C43 C48 C47 117.4(7)
C43 C48 C61 121.8(6)
C47 C48 C61 120.6(7)
C50 C49 C54 120.6(6)
C50 C49 C38 121.3(6)
C54 C49 C38 118.2(6)
C49 C50 C51 119.2(7)
C49 C50 C64 122.2(6)
C51 C50 C64 118.5(7)
C52 C51 C50 121.4(7)
C51 C52 C53 119.1(6)
C51 C52 C67 121.2(8)
C53 C52 C67 119.7(8)
C54 C53 C52 120.8(7)
C53 C54 C49 118.8(7)
C53 C54 C70 118.6(7)
C49 C54 C70 122.5(6)
C57 C55 C56 110.6(7)
C57 C55 C44 112.1(7)
C56 C55 C44 112.3(6)
C59 C58 C60 115.3(8)
C59 C58 C46 113.8(8)
C60 C58 C46 113.1(8)
C63 C61 C48 113.7(7)
C63 C61 C62 108.2(6)
C48 C61 C62 110.6(6)
C65 C64 C66 109.1(7)
C65 C64 C50 113.7(6)
C66 C64 C50 111.9(6)
C69 C67 C68 122.4(9)
C69 C67 C52 115.6(8)
C68 C67 C52 111.0(7)
C71 C70 C72 109.1(7)
C71 C70 C54 111.2(6)
C72 C70 C54 112.4(7)

loop_
_geom_bond_atom_site_label_1
_geom_bond_atom_site_label_2
_geom_bond_distance
Ga1 C37 1.969(6)
Ga1 P2' 2.380(4)
Ga1 P1' 2.418(4)
Ga1 Ga3 2.5145(13)
Ga1 P2 2.564(5)
Ga1 P1 2.660(6)
Ga2 C1 1.982(6)
Ga2 P1' 2.380(3)
Ga2 P2' 2.381(3)
Ga2 P1 2.449(5)
Ga2 P2 2.455(4)
Ga2 Ga3 2.7778(14)
C1 C2 1.400(8)
C1 C6 1.412(8)
C2 C3 1.388(8)
C2 C13 1.479(9)
C3 C4 1.377(9)
C4 C5 1.350(9)
C5 C6 1.377(9)
C6 C7 1.498(9)
C7 C8 1.412(8)
C7 C12 1.428(8)
C8 C9 1.381(8)
C8 C19 1.545(8)
C9 C10 1.378(8)
C10 C11 1.398(8)
C10 C22 1.517(9)
C11 C12 1.354(8)
C12 C25 1.532(8)
C13 C18 1.397(9)
C13 C14 1.400(8)
C14 C15 1.419(9)
C14 C34 1.515(10)
C15 C16 1.370(9)
C16 C17 1.415(10)
C16 C31 1.529(11)
C17 C18 1.356(9)
C18 C28 1.541(9)
C19 C21 1.500(9)
C19 C20 1.525(9)
C22 C23 1.518(9)
C22 C24 1.520(11)
C25 C26 1.485(9)
C25 C27 1.521(9)
C28 C29 1.471(11)
C28 C30 1.508(10)
C31 C32 1.415(11)
C31 C33 1.458(11)
C34 C35 1.534(10)
C34 C36 1.539(11)
C37 C38 1.392(7)
C37 C42 1.401(8)
C38 C39 1.382(8)
C38 C49 1.518(8)
C39 C40 1.395(8)
C40 C41 1.381(9)
C41 C42 1.383(8)
C42 C43 1.510(8)
C43 C44 1.394(9)
C43 C48 1.399(8)
C44 C45 1.383(9)
C44 C55 1.552(10)
C45 C46 1.360(10)
C46 C47 1.393(10)
C46 C58 1.513(10)
C47 C48 1.422(9)
C48 C61 1.508(9)
C49 C50 1.383(9)
C49 C54 1.404(8)
C50 C51 1.404(8)
C50 C64 1.523(9)
C51 C52 1.367(9)
C52 C53 1.403(10)
C52 C67 1.554(9)
C53 C54 1.396(9)
C54 C70 1.537(9)
C55 C57 1.477(9)
C55 C56 1.494(10)
C58 C59 1.467(12)
C58 C60 1.470(11)
C61 C63 1.506(9)
C61 C62 1.524(9)
C64 C65 1.501(9)
C64 C66 1.516(9)
C67 C69 1.348(11)
C67 C68 1.451(11)
C70 C71 1.475(10)
C70 C72 1.507(10)
